data_2016668
loop_
_publ_author_name
'Do\/lega, Anna'
'Baranowska, Katarzyna'
'Pladzyk, Agnieszka'
'Majcher, Katarzyna'

_publ_section_title
;Two isomorphous Zn^II^/Co^II^ complexes with
 tri-<i>tert</i>-butoxysilanethiol and histamine, and
 (4-hydroxymethyl-1<i>H</i>-imidazole-\k<i>N</i>)bis(tri-<i>tert</i>-butoxysilanethiolato-\k^2^<i>O</i>,<i>S</i>)zinc(II)
;
_journal_coeditor_code GA3092
_journal_issue 7
_journal_name_full 'Acta Crystallographica Section C'
_journal_page_first m259
_journal_page_last m263
_journal_paper_doi 10.1107/S0108270108017265
_journal_volume 64
_journal_year 2008
_chemical_formula_iupac '[Zn (C12 H27 O3 S Si)2 (C5 H9 N3)]'
_chemical_formula_moiety 'C29 H63 N3 O6 S2 Si2 Zn1'
_chemical_formula_sum 'C29 H63 N3 O6 S2 Si2 Zn'
_chemical_formula_weight 735.49
_chemical_name_systematic
;
[2-(1H-imidazol-4-yl-\kN^3^)ethylamine-\k^2^<i>N</i>]bis(tri-
<i>tert</i>-butoxysilanethiolato-\kS)zinc(II)
;
_space_group_IT_number 2
_symmetry_cell_setting triclinic
_symmetry_space_group_name_Hall '-P 1'
_symmetry_space_group_name_H-M 'P -1'
_atom_sites_solution_hydrogens geom
_atom_sites_solution_primary direct
_atom_sites_solution_secondary difmap
_audit_conform_dict_name cif_core.dic
_audit_conform_dict_version 2.3
_audit_creation_method 'WinGX routine CIF_UPDATE'
_cell_angle_alpha 95.086(3)
_cell_angle_beta 96.805(3)
_cell_angle_gamma 107.337(3)
_cell_formula_units_Z 2
_cell_length_a 9.2535(3)
_cell_length_b 14.3163(5)
_cell_length_c 15.9899(6)
_cell_measurement_reflns_used 14894
_cell_measurement_temperature 120(2)
_cell_measurement_theta_max 32.2981
_cell_measurement_theta_min 2.1016
_cell_volume 1990.55(13)
_computing_cell_refinement
;
CrysAlis RED (Oxford Diffraction, 2006)
;
_computing_data_collection
;
CrysAlis CCD (Oxford Diffraction, 2006)
;
_computing_data_reduction
;
CrysAlis RED (Oxford Diffraction, 2006)
;
_computing_molecular_graphics 'Ortep-3 for Windows (Farrugia, 1997)'
_computing_publication_material 'WinGX (Farrugia, 1999)'
_computing_structure_refinement 'SHELXL97 (Sheldrick, 2008)'
_computing_structure_solution 'SHELXS97 (Sheldrick, 2008)'
_diffrn_ambient_temperature 120(2)
_diffrn_detector_area_resol_mean 8.1883
_diffrn_measured_fraction_theta_full 0.996
_diffrn_measured_fraction_theta_max 0.996
_diffrn_measurement_device '4-axis \k geometry diffractometer'
_diffrn_measurement_device_type 'Oxford Diffraction KM-4 CCD'
_diffrn_measurement_method '\w scans, 0.75 deg width'
_diffrn_radiation_monochromator graphite
_diffrn_radiation_type MoK\a
_diffrn_radiation_wavelength 0.71073
_diffrn_reflns_av_R_equivalents 0.0209
_diffrn_reflns_limit_h_max 11
_diffrn_reflns_limit_h_min -10
_diffrn_reflns_limit_k_max 17
_diffrn_reflns_limit_k_min -17
_diffrn_reflns_limit_l_max 15
_diffrn_reflns_limit_l_min -19
_diffrn_reflns_number 13696
_diffrn_reflns_theta_full 25.5
_diffrn_reflns_theta_max 25.5
_diffrn_reflns_theta_min 2.35
_exptl_absorpt_coefficient_mu 0.821
_exptl_absorpt_correction_T_max 0.857
_exptl_absorpt_correction_T_min 0.79
_exptl_absorpt_correction_type analytical
_exptl_absorpt_process_details
;
(CrysAlis RED; Oxford Diffraction, 2006)
analytical numeric absorption correction using a multifaceted crystal
model based on expressions derived by
Clark & Reid [(1995). Acta Cryst. A51, 887-897].
;
_exptl_crystal_colour colourless
_exptl_crystal_density_diffrn 1.227
_exptl_crystal_density_method 'not measured'
_exptl_crystal_description prism
_exptl_crystal_F_000 792
_exptl_crystal_size_max 0.2049
_exptl_crystal_size_mid 0.1481
_exptl_crystal_size_min 0.0877
_refine_diff_density_max 0.744
_refine_diff_density_min -0.317
_refine_ls_extinction_method none
_refine_ls_goodness_of_fit_ref 1.11
_refine_ls_hydrogen_treatment constr
_refine_ls_matrix_type full
_refine_ls_number_parameters 427
_refine_ls_number_reflns 7386
_refine_ls_number_restraints 0
_refine_ls_restrained_S_all 1.11
_refine_ls_R_factor_all 0.0338
_refine_ls_R_factor_gt 0.0306
_refine_ls_shift/su_max 0.001
_refine_ls_shift/su_mean 0
_refine_ls_structure_factor_coef Fsqd
_refine_ls_weighting_details 'calc w=1/[\s^2^(Fo^2^)+(0.0541P)^2^+0.3294P] where P=(Fo^2^+2Fc^2^)/3'
_refine_ls_weighting_scheme calc
_refine_ls_wR_factor_gt 0.0803
_refine_ls_wR_factor_ref 0.082
_reflns_number_gt 6730
_reflns_number_total 7386
_reflns_threshold_expression >2sigma(I)
_cod_data_source_file ga3092.cif
_cod_data_source_block IV
_cod_original_cell_volume 1990.55(12)
_cod_database_code 2016668
_cod_database_fobs_code 2016668

loop_
_symmetry_equiv_pos_as_xyz
'x, y, z'
'-x, -y, -z'

loop_
_atom_site_type_symbol
_atom_site_label
_atom_site_fract_x
_atom_site_fract_y
_atom_site_fract_z
_atom_site_U_iso_or_equiv
_atom_site_adp_type
_atom_site_calc_flag
_atom_site_refinement_flags
_atom_site_occupancy
_atom_site_disorder_assembly
_atom_site_disorder_group
C C1 0.37862(18) 0.15906(13) 0.11451(11) 0.0262(4) Uani d . 1 . .
C C2 0.4761(2) 0.15242(14) 0.19562(12) 0.0324(4) Uani d . 1 . .
H H2A 0.4779 0.2051 0.2397 0.049 Uiso calc R 1 . .
H H2B 0.5807 0.1597 0.1848 0.049 Uiso calc R 1 . .
H H2C 0.4327 0.0882 0.2148 0.049 Uiso calc R 1 . .
C C3 0.44174(19) 0.25839(14) 0.08313(12) 0.0319(4) Uani d . 1 . .
H H3A 0.3773 0.2607 0.0306 0.048 Uiso calc R 1 . .
H H3B 0.5466 0.2671 0.0722 0.048 Uiso calc R 1 . .
H H3C 0.4419 0.3113 0.1264 0.048 Uiso calc R 1 . .
C C4 0.3701(2) 0.07517(17) 0.04610(14) 0.0461(5) Uani d . 1 . .
H H4A 0.3276 0.0117 0.0667 0.069 Uiso calc R 1 . .
H H4B 0.4731 0.0812 0.0331 0.069 Uiso calc R 1 . .
H H4C 0.304 0.0788 -0.0054 0.069 Uiso calc R 1 . .
C C5 0.00302(19) 0.26218(12) 0.01727(10) 0.0233(3) Uani d . 1 . .
C C6 0.0175(2) 0.16974(13) -0.03073(11) 0.0303(4) Uani d . 1 . .
H H6A 0.1245 0.1805 -0.0384 0.045 Uiso calc R 1 . .
H H6B -0.0472 0.155 -0.0864 0.045 Uiso calc R 1 . .
H H6C -0.0154 0.1142 0.0017 0.045 Uiso calc R 1 . .
C C7 0.0615(2) 0.35093(14) -0.02938(11) 0.0369(4) Uani d . 1 . .
H H7A 0.0545 0.4102 0.0034 0.055 Uiso calc R 1 . .
H H7B -0.0008 0.3399 -0.0855 0.055 Uiso calc R 1 . .
H H7C 0.1685 0.3598 -0.0361 0.055 Uiso calc R 1 . .
C C8 -0.1633(2) 0.24701(16) 0.02817(12) 0.0343(4) Uani d . 1 . .
H H8A -0.1967 0.1936 0.0627 0.051 Uiso calc R 1 . .
H H8B -0.2276 0.2296 -0.0277 0.051 Uiso calc R 1 . .
H H8C -0.1727 0.308 0.0565 0.051 Uiso calc R 1 . .
C C9 -0.07397(18) 0.08058(11) 0.24590(10) 0.0216(3) Uani d . 1 . .
C C10 -0.2151(2) -0.00135(13) 0.20138(12) 0.0312(4) Uani d . 1 . .
H H10A -0.293 0.0273 0.1789 0.047 Uiso calc R 1 . .
H H10B -0.2559 -0.046 0.242 0.047 Uiso calc R 1 . .
H H10C -0.1873 -0.0382 0.1546 0.047 Uiso calc R 1 . .
C C11 0.0530(2) 0.03816(14) 0.27478(13) 0.0332(4) Uani d . 1 . .
H H11A 0.0786 0.0042 0.2254 0.05 Uiso calc R 1 . .
H H11B 0.0185 -0.0088 0.3148 0.05 Uiso calc R 1 . .
H H11C 0.1438 0.0917 0.3027 0.05 Uiso calc R 1 . .
C C12 -0.1123(2) 0.13729(12) 0.32074(11) 0.0291(4) Uani d . 1 . .
H H12A -0.022 0.1928 0.346 0.044 Uiso calc R 1 . .
H H12B -0.1434 0.0933 0.3634 0.044 Uiso calc R 1 . .
H H12C -0.1964 0.1623 0.301 0.044 Uiso calc R 1 . .
C C13 0.49693(19) 0.63110(12) 0.18555(10) 0.0239(3) Uani d . 1 . .
C C14 0.4033(2) 0.57499(15) 0.10159(11) 0.0363(4) Uani d . 1 . .
H H14A 0.3424 0.5089 0.1107 0.055 Uiso calc R 1 . .
H H14B 0.4723 0.5693 0.0608 0.055 Uiso calc R 1 . .
H H14C 0.3348 0.6106 0.0792 0.055 Uiso calc R 1 . .
C C15 0.5912(2) 0.57143(14) 0.22552(12) 0.0326(4) Uani d . 1 . .
H H15A 0.6503 0.6078 0.2798 0.049 Uiso calc R 1 . .
H H15B 0.6613 0.5602 0.1873 0.049 Uiso calc R 1 . .
H H15C 0.5227 0.5078 0.2353 0.049 Uiso calc R 1 . .
C C16 0.5993(2) 0.73228(13) 0.17283(12) 0.0356(4) Uani d . 1 . .
H H16A 0.5363 0.7692 0.1466 0.053 Uiso calc R 1 . .
H H16B 0.6731 0.7244 0.1358 0.053 Uiso calc R 1 . .
H H16C 0.6544 0.7685 0.228 0.053 Uiso calc R 1 . .
C C17 0.66838(19) 0.79047(12) 0.45315(10) 0.0265(4) Uani d . 1 . .
C C18 0.7554(2) 0.71781(15) 0.47269(13) 0.0373(4) Uani d . 1 . .
H H18A 0.6829 0.6546 0.4804 0.056 Uiso calc R 1 . .
H H18B 0.8292 0.7443 0.5248 0.056 Uiso calc R 1 . .
H H18C 0.8099 0.7078 0.4255 0.056 Uiso calc R 1 . .
C C19 0.7801(3) 0.88895(15) 0.44128(13) 0.0445(5) Uani d . 1 . .
H H19A 0.8347 0.8793 0.394 0.067 Uiso calc R 1 . .
H H19B 0.8539 0.9156 0.4934 0.067 Uiso calc R 1 . .
H H19C 0.7235 0.9353 0.4288 0.067 Uiso calc R 1 . .
C C20 0.5768(2) 0.80362(15) 0.52365(11) 0.0333(4) Uani d . 1 . .
H H20A 0.5244 0.8521 0.5111 0.05 Uiso calc R 1 . .
H H20B 0.6461 0.8269 0.5777 0.05 Uiso calc R 1 . .
H H20C 0.5009 0.7403 0.5276 0.05 Uiso calc R 1 . .
C C21 0.2219(2) 0.79809(13) 0.33632(13) 0.0342(4) Uani d . 1 . .
C C22 0.0666(3) 0.75888(16) 0.28195(15) 0.0565(7) Uani d . 1 A .
H H22A 0.0741 0.7207 0.2296 0.085 Uiso calc R 1 . .
H H22B 0.0305 0.8142 0.2677 0.085 Uiso calc R 1 . .
H H22C -0.0059 0.7163 0.3132 0.085 Uiso calc R 1 . .
C C23 0.3540(9) 0.8728(4) 0.3074(6) 0.0454(17) Uani d P 0.612(17) A 1
H H23A 0.442 0.894 0.353 0.068 Uiso calc PR 0.612(17) A 1
H H23B 0.3231 0.9301 0.2935 0.068 Uiso calc PR 0.612(17) A 1
H H23C 0.3822 0.8427 0.2569 0.068 Uiso calc PR 0.612(17) A 1
C C24 0.1935(11) 0.8492(9) 0.4232(7) 0.0343(14) Uani d P 0.612(17) A 1
H H24A 0.1159 0.8012 0.4477 0.051 Uiso calc PR 0.612(17) A 1
H H24B 0.1578 0.9054 0.4119 0.051 Uiso calc PR 0.612(17) A 1
H H24C 0.2895 0.8722 0.4633 0.051 Uiso calc PR 0.612(17) A 1
C C23A 0.3059(11) 0.8431(9) 0.2585(12) 0.053(3) Uani d P 0.388(17) A 2
H H23D 0.4172 0.8648 0.2758 0.079 Uiso calc PR 0.388(17) A 2
H H23E 0.2732 0.8994 0.2437 0.079 Uiso calc PR 0.388(17) A 2
H H23F 0.2779 0.7922 0.209 0.079 Uiso calc PR 0.388(17) A 2
C C24A 0.233(2) 0.8623(14) 0.4069(11) 0.056(4) Uani d P 0.388(17) A 2
H H24D 0.1766 0.8265 0.4486 0.084 Uiso calc PR 0.388(17) A 2
H H24E 0.1883 0.9137 0.3911 0.084 Uiso calc PR 0.388(17) A 2
H H24F 0.3405 0.8928 0.4316 0.084 Uiso calc PR 0.388(17) A 2
C C25 -0.0325(2) 0.39171(12) 0.45325(11) 0.0266(4) Uani d . 1 . .
H H25 0.0452 0.3946 0.4988 0.032 Uiso calc R 1 . .
C C26 -0.2556(2) 0.38211(13) 0.38281(12) 0.0333(4) Uani d . 1 . .
H H26 -0.3605 0.3777 0.3696 0.04 Uiso calc R 1 . .
C C27 -0.15301(18) 0.38960(11) 0.32763(11) 0.0239(3) Uani d . 1 . .
C C28 -0.17608(18) 0.38940(12) 0.23392(11) 0.0268(4) Uani d . 1 . .
H H28A -0.2832 0.3868 0.2149 0.035 Uiso calc R 1 . .
H H28B -0.1611 0.3289 0.2064 0.035 Uiso calc R 1 . .
C C29 -0.06848(18) 0.47907(12) 0.20409(11) 0.0259(4) Uani d . 1 . .
H H29A -0.1066 0.4833 0.1445 0.034 Uiso calc R 1 . .
H H29B -0.0673 0.5398 0.2394 0.034 Uiso calc R 1 . .
N N1 -0.01195(15) 0.39653(9) 0.37287(8) 0.0203(3) Uani d . 1 A .
N N2 -0.17823(17) 0.38222(11) 0.46097(10) 0.0339(4) Uani d . 1 . .
H H2 -0.2176 0.3769 0.5085 0.041 Uiso calc R 1 . .
N N3 0.08939(15) 0.47270(10) 0.21009(8) 0.0205(3) Uani d . 1 A .
H H3D 0.1532 0.5337 0.2035 0.027 Uiso calc R 1 . .
H H3E 0.0916 0.4293 0.1646 0.027 Uiso calc R 1 . .
O O1 0.22235(12) 0.14306(8) 0.12960(7) 0.0221(2) Uani d . 1 . .
O O2 0.09709(12) 0.28836(8) 0.10056(7) 0.0195(2) Uani d . 1 . .
O O3 -0.02970(12) 0.14760(8) 0.18413(7) 0.0213(2) Uani d . 1 . .
O O4 0.38640(12) 0.64553(8) 0.23892(7) 0.0195(2) Uani d . 1 A .
O O5 0.57009(13) 0.75507(8) 0.37208(7) 0.0256(3) Uani d . 1 A .
O O6 0.26328(14) 0.71277(9) 0.35991(8) 0.0316(3) Uani d . 1 A .
Si Si1 0.13785(5) 0.21774(3) 0.17001(3) 0.01689(10) Uani d . 1 . .
Si Si2 0.40432(5) 0.67100(3) 0.34264(3) 0.01777(10) Uani d . 1 . .
S S1 0.27735(4) 0.30608(3) 0.27709(2) 0.01976(9) Uani d . 1 A .
S S2 0.37927(4) 0.54869(3) 0.40704(2) 0.01889(9) Uani d . 1 A .
Zn Zn1 0.183032(19) 0.429801(12) 0.319338(10) 0.01723(7) Uani d . 1 . .

loop_
_atom_site_aniso_label
_atom_site_aniso_U_11
_atom_site_aniso_U_22
_atom_site_aniso_U_33
_atom_site_aniso_U_12
_atom_site_aniso_U_13
_atom_site_aniso_U_23
C1 0.0193(8) 0.0309(9) 0.0294(9) 0.0124(7) 0.0037(7) -0.0066(7)
C2 0.0269(9) 0.0333(9) 0.0397(10) 0.0168(8) 0.0001(8) -0.0006(8)
C3 0.0200(8) 0.0454(11) 0.0318(9) 0.0109(8) 0.0075(7) 0.0049(8)
C4 0.0347(11) 0.0530(13) 0.0500(12) 0.0218(10) 0.0043(9) -0.0228(10)
C5 0.0249(8) 0.0278(8) 0.0165(7) 0.0080(7) 0.0009(6) 0.0033(6)
C6 0.0301(9) 0.0327(9) 0.0251(9) 0.0096(7) -0.0015(7) -0.0037(7)
C7 0.0506(12) 0.0337(10) 0.0217(9) 0.0062(9) 0.0021(8) 0.0068(8)
C8 0.0258(9) 0.0512(11) 0.0281(9) 0.0168(8) 0.0004(7) 0.0051(8)
C9 0.0221(8) 0.0177(7) 0.0250(8) 0.0046(6) 0.0043(6) 0.0072(6)
C10 0.0299(9) 0.0231(8) 0.0349(10) 0.0018(7) 0.0017(8) 0.0014(7)
C11 0.0319(10) 0.0292(9) 0.0417(11) 0.0120(8) 0.0038(8) 0.0154(8)
C12 0.0388(10) 0.0221(8) 0.0255(9) 0.0057(7) 0.0101(7) 0.0052(7)
C13 0.0254(8) 0.0258(8) 0.0199(8) 0.0048(7) 0.0108(6) 0.0017(6)
C14 0.0378(10) 0.0410(11) 0.0243(9) 0.0046(8) 0.0087(8) -0.0054(8)
C15 0.0287(9) 0.0395(10) 0.0367(10) 0.0174(8) 0.0153(8) 0.0048(8)
C16 0.0423(11) 0.0301(9) 0.0310(10) 0.0006(8) 0.0198(8) 0.0049(8)
C17 0.0267(8) 0.0251(8) 0.0216(8) -0.0003(7) 0.0026(7) 0.0011(7)
C18 0.0273(9) 0.0400(11) 0.0403(11) 0.0080(8) -0.0005(8) -0.0016(9)
C19 0.0483(12) 0.0331(10) 0.0332(10) -0.0124(9) 0.0000(9) 0.0020(8)
C20 0.0328(10) 0.0427(11) 0.0223(8) 0.0111(8) 0.0014(7) -0.0004(8)
C21 0.0367(10) 0.0212(8) 0.0541(12) 0.0181(8) 0.0163(9) 0.0099(8)
C22 0.0881(19) 0.0347(11) 0.0428(12) 0.0279(12) -0.0223(12) -0.0023(10)
C23 0.060(3) 0.035(2) 0.061(4) 0.029(2) 0.031(3) 0.029(3)
C24 0.037(3) 0.034(2) 0.036(3) 0.020(2) 0.004(2) -0.0056(19)
C23A 0.042(4) 0.047(4) 0.086(9) 0.024(3) 0.021(5) 0.045(5)
C24A 0.073(10) 0.044(7) 0.054(9) 0.045(7) -0.028(6) -0.018(5)
C25 0.0305(9) 0.0207(8) 0.0280(9) 0.0046(7) 0.0124(7) 0.0007(7)
C26 0.0224(9) 0.0313(9) 0.0433(11) 0.0031(7) 0.0135(8) -0.0036(8)
C27 0.0202(8) 0.0158(7) 0.0345(9) 0.0030(6) 0.0077(7) 0.0013(7)
C28 0.0187(8) 0.0252(8) 0.0347(9) 0.0043(7) 0.0032(7) 0.0049(7)
C29 0.0206(8) 0.0246(8) 0.0346(9) 0.0087(7) 0.0039(7) 0.0098(7)
N1 0.0223(7) 0.0149(6) 0.0243(7) 0.0048(5) 0.0097(5) 0.0019(5)
N2 0.0314(8) 0.0336(8) 0.0328(8) 0.0004(7) 0.0207(7) -0.0038(7)
N3 0.0197(7) 0.0189(6) 0.0234(7) 0.0057(5) 0.0043(5) 0.0049(5)
O1 0.0182(5) 0.0224(5) 0.0252(6) 0.0076(4) 0.0032(4) -0.0033(5)
O2 0.0210(5) 0.0212(5) 0.0168(5) 0.0072(4) 0.0025(4) 0.0028(4)
O3 0.0192(5) 0.0222(6) 0.0236(6) 0.0061(4) 0.0041(4) 0.0082(5)
O4 0.0202(5) 0.0200(5) 0.0190(5) 0.0060(4) 0.0057(4) 0.0040(4)
O5 0.0297(6) 0.0216(6) 0.0193(6) -0.0019(5) 0.0047(5) 0.0027(5)
O6 0.0359(7) 0.0229(6) 0.0481(8) 0.0179(5) 0.0245(6) 0.0141(5)
Si1 0.0165(2) 0.0173(2) 0.0179(2) 0.00677(16) 0.00326(16) 0.00172(16)
Si2 0.0204(2) 0.0152(2) 0.0190(2) 0.00560(17) 0.00774(16) 0.00249(16)
S1 0.0209(2) 0.02000(19) 0.01943(19) 0.00990(15) 0.00085(15) -0.00110(15)
S2 0.02169(19) 0.01690(18) 0.01846(19) 0.00549(15) 0.00487(15) 0.00369(14)
Zn1 0.01840(11) 0.01617(10) 0.01894(11) 0.00653(7) 0.00625(7) 0.00335(7)

loop_
_atom_type_symbol
_atom_type_description
_atom_type_scat_dispersion_real
_atom_type_scat_dispersion_imag
_atom_type_scat_source
C C 0.0033 0.0016 'International Tables Vol C Tables 4.2.6.8 and 6.1.1.4'
H H 0 0 'International Tables Vol C Tables 4.2.6.8 and 6.1.1.4'
N N 0.0061 0.0033 'International Tables Vol C Tables 4.2.6.8 and 6.1.1.4'
O O 0.0106 0.006 'International Tables Vol C Tables 4.2.6.8 and 6.1.1.4'
Si Si 0.0817 0.0704 'International Tables Vol C Tables 4.2.6.8 and 6.1.1.4'
S S 0.1246 0.1234 'International Tables Vol C Tables 4.2.6.8 and 6.1.1.4'
Zn Zn 0.2839 1.4301 'International Tables Vol C Tables 4.2.6.8 and 6.1.1.4'

loop_
_geom_angle_atom_site_label_1
_geom_angle_atom_site_label_2
_geom_angle_atom_site_label_3
_geom_angle
O1 C1 C2 109.26(14)
O1 C1 C3 110.79(13)
C2 C1 C3 111.04(14)
O1 C1 C4 105.16(14)
C2 C1 C4 110.12(15)
C3 C1 C4 110.30(16)
C1 C2 H2A 109.5
C1 C2 H2B 109.5
H2A C2 H2B 109.5
C1 C2 H2C 109.5
H2A C2 H2C 109.5
H2B C2 H2C 109.5
C1 C3 H3A 109.5
C1 C3 H3B 109.5
H3A C3 H3B 109.5
C1 C3 H3C 109.5
H3A C3 H3C 109.5
H3B C3 H3C 109.5
C1 C4 H4A 109.5
C1 C4 H4B 109.5
H4A C4 H4B 109.5
C1 C4 H4C 109.5
H4A C4 H4C 109.5
H4B C4 H4C 109.5
O2 C5 C6 112.16(13)
O2 C5 C8 108.87(13)
C6 C5 C8 109.92(14)
O2 C5 C7 104.91(13)
C6 C5 C7 110.59(14)
C8 C5 C7 110.27(15)
C5 C6 H6A 109.5
C5 C6 H6B 109.5
H6A C6 H6B 109.5
C5 C6 H6C 109.5
H6A C6 H6C 109.5
H6B C6 H6C 109.5
C5 C7 H7A 109.5
C5 C7 H7B 109.5
H7A C7 H7B 109.5
C5 C7 H7C 109.5
H7A C7 H7C 109.5
H7B C7 H7C 109.5
C5 C8 H8A 109.5
C5 C8 H8B 109.5
H8A C8 H8B 109.5
C5 C8 H8C 109.5
H8A C8 H8C 109.5
H8B C8 H8C 109.5
O3 C9 C10 105.88(13)
O3 C9 C11 111.24(13)
C10 C9 C11 110.17(14)
O3 C9 C12 107.89(12)
C10 C9 C12 110.72(14)
C11 C9 C12 110.82(15)
C9 C10 H10A 109.5
C9 C10 H10B 109.5
H10A C10 H10B 109.5
C9 C10 H10C 109.5
H10A C10 H10C 109.5
H10B C10 H10C 109.5
C9 C11 H11A 109.5
C9 C11 H11B 109.5
H11A C11 H11B 109.5
C9 C11 H11C 109.5
H11A C11 H11C 109.5
H11B C11 H11C 109.5
C9 C12 H12A 109.5
C9 C12 H12B 109.5
H12A C12 H12B 109.5
C9 C12 H12C 109.5
H12A C12 H12C 109.5
H12B C12 H12C 109.5
O4 C13 C15 111.07(13)
O4 C13 C16 108.04(13)
C15 C13 C16 110.90(15)
O4 C13 C14 105.89(13)
C15 C13 C14 110.01(15)
C16 C13 C14 110.81(15)
C13 C14 H14A 109.5
C13 C14 H14B 109.5
H14A C14 H14B 109.5
C13 C14 H14C 109.5
H14A C14 H14C 109.5
H14B C14 H14C 109.5
C13 C15 H15A 109.5
C13 C15 H15B 109.5
H15A C15 H15B 109.5
C13 C15 H15C 109.5
H15A C15 H15C 109.5
H15B C15 H15C 109.5
C13 C16 H16A 109.5
C13 C16 H16B 109.5
H16A C16 H16B 109.5
C13 C16 H16C 109.5
H16A C16 H16C 109.5
H16B C16 H16C 109.5
O5 C17 C20 111.33(14)
O5 C17 C19 105.23(14)
C20 C17 C19 110.80(16)
O5 C17 C18 109.01(14)
C20 C17 C18 110.48(15)
C19 C17 C18 109.86(16)
C17 C18 H18A 109.5
C17 C18 H18B 109.5
H18A C18 H18B 109.5
C17 C18 H18C 109.5
H18A C18 H18C 109.5
H18B C18 H18C 109.5
C17 C19 H19A 109.5
C17 C19 H19B 109.5
H19A C19 H19B 109.5
C17 C19 H19C 109.5
H19A C19 H19C 109.5
H19B C19 H19C 109.5
C17 C20 H20A 109.5
C17 C20 H20B 109.5
H20A C20 H20B 109.5
C17 C20 H20C 109.5
H20A C20 H20C 109.5
H20B C20 H20C 109.5
C24A C21 O6 110.5(8)
C24A C21 C22 115.9(8)
O6 C21 C22 106.55(15)
C24A C21 C23 90.3(8)
O6 C21 C23 111.6(2)
C22 C21 C23 121.3(4)
O6 C21 C24 104.3(5)
C22 C21 C24 105.3(4)
C23 C21 C24 106.3(5)
C24A C21 C23A 117.4(7)
O6 C21 C23A 112.0(3)
C22 C21 C23A 93.2(6)
C24 C21 C23A 132.2(6)
C21 C22 H22A 109.5
C21 C22 H22B 109.5
H22A C22 H22B 109.5
C21 C22 H22C 109.5
H22A C22 H22C 109.5
H22B C22 H22C 109.5
C21 C23 H23A 109.5
C21 C23 H23B 109.5
C21 C23 H23C 109.5
C21 C24 H24A 109.5
C21 C24 H24B 109.5
C21 C24 H24C 109.5
C21 C23A H23D 109.5
C21 C23A H23E 109.5
H23D C23A H23E 109.5
C21 C23A H23F 109.5
H23D C23A H23F 109.5
H23E C23A H23F 109.5
C21 C24A H24D 109.5
C21 C24A H24E 109.5
H24D C24A H24E 109.5
C21 C24A H24F 109.5
H24D C24A H24F 109.5
H24E C24A H24F 109.5
N1 C25 N2 110.26(16)
N1 C25 H25 124.9
N2 C25 H25 124.9
C27 C26 N2 106.40(16)
C27 C26 H26 126.8
N2 C26 H26 126.8
C26 C27 N1 108.50(16)
C26 C27 C28 129.54(16)
N1 C27 C28 121.95(14)
C27 C28 C29 113.81(14)
C27 C28 H28A 108.8
C29 C28 H28A 108.8
C27 C28 H28B 108.8
C29 C28 H28B 108.8
H28A C28 H28B 107.7
N3 C29 C28 111.16(13)
N3 C29 H29A 109.4
C28 C29 H29A 109.4
N3 C29 H29B 109.4
C28 C29 H29B 109.4
H29A C29 H29B 108
C25 N1 C27 106.35(14)
C25 N1 Zn1 130.86(12)
C27 N1 Zn1 122.09(11)
C25 N2 C26 108.48(14)
C25 N2 H2 125.8
C26 N2 H2 125.8
C29 N3 Zn1 118.82(10)
C29 N3 H3D 107.6
Zn1 N3 H3D 107.6
C29 N3 H3E 107.6
Zn1 N3 H3E 107.6
H3D N3 H3E 107
C1 O1 Si1 131.67(10)
C5 O2 Si1 130.44(10)
C9 O3 Si1 131.24(10)
C13 O4 Si2 130.32(10)
C17 O5 Si2 133.16(10)
C21 O6 Si2 132.98(11)
O3 Si1 O1 105.69(6)
O3 Si1 O2 103.76(6)
O1 Si1 O2 111.48(6)
O3 Si1 S1 116.42(5)
O1 Si1 S1 109.95(4)
O2 Si1 S1 109.40(4)
O5 Si2 O6 111.88(7)
O5 Si2 O4 106.16(6)
O6 Si2 O4 105.71(6)
O5 Si2 S2 112.71(5)
O6 Si2 S2 106.20(5)
O4 Si2 S2 114.06(4)
Si1 S1 Zn1 110.33(2)
Si2 S2 Zn1 102.24(2)
N1 Zn1 N3 95.74(5)
N1 Zn1 S1 119.20(4)
N3 Zn1 S1 107.25(4)
N1 Zn1 S2 110.88(4)
N3 Zn1 S2 116.88(4)
S1 Zn1 S2 107.053(15)

loop_
_geom_bond_atom_site_label_1
_geom_bond_atom_site_label_2
_geom_bond_distance
C1 O1 1.4480(19)
C1 C2 1.517(2)
C1 C3 1.522(3)
C1 C4 1.528(2)
C2 H2A 0.98
C2 H2B 0.98
C2 H2C 0.98
C3 H3A 0.98
C3 H3B 0.98
C3 H3C 0.98
C4 H4A 0.98
C4 H4B 0.98
C4 H4C 0.98
C5 O2 1.4541(18)
C5 C6 1.519(2)
C5 C8 1.522(2)
C5 C7 1.522(2)
C6 H6A 0.98
C6 H6B 0.98
C6 H6C 0.98
C7 H7A 0.98
C7 H7B 0.98
C7 H7C 0.98
C8 H8A 0.98
C8 H8B 0.98
C8 H8C 0.98
C9 O3 1.4469(18)
C9 C10 1.519(2)
C9 C11 1.520(2)
C9 C12 1.522(2)
C10 H10A 0.98
C10 H10B 0.98
C10 H10C 0.98
C11 H11A 0.98
C11 H11B 0.98
C11 H11C 0.98
C12 H12A 0.98
C12 H12B 0.98
C12 H12C 0.98
C13 O4 1.4555(18)
C13 C15 1.519(2)
C13 C16 1.522(2)
C13 C14 1.522(2)
C14 H14A 0.98
C14 H14B 0.98
C14 H14C 0.98
C15 H15A 0.98
C15 H15B 0.98
C15 H15C 0.98
C16 H16A 0.98
C16 H16B 0.98
C16 H16C 0.98
C17 O5 1.447(2)
C17 C20 1.519(2)
C17 C19 1.522(2)
C17 C18 1.525(3)
C18 H18A 0.98
C18 H18B 0.98
C18 H18C 0.98
C19 H19A 0.98
C19 H19B 0.98
C19 H19C 0.98
C20 H20A 0.98
C20 H20B 0.98
C20 H20C 0.98
C21 C24A 1.365(18)
C21 O6 1.451(2)
C21 C22 1.508(3)
C21 C23 1.515(5)
C21 C24 1.598(10)
C21 C23A 1.625(11)
C22 H22A 0.98
C22 H22B 0.98
C22 H22C 0.98
C23 H23A 0.98
C23 H23B 0.98
C23 H23C 0.98
C24 H24A 0.98
C24 H24B 0.98
C24 H24C 0.98
C23A H23D 0.98
C23A H23E 0.98
C23A H23F 0.98
C24A H24D 0.98
C24A H24E 0.98
C24A H24F 0.98
C25 N1 1.326(2)
C25 N2 1.336(2)
C25 H25 0.95
C26 C27 1.359(2)
C26 N2 1.364(3)
C26 H26 0.95
C27 N1 1.387(2)
C27 C28 1.488(2)
C28 C29 1.525(2)
C28 H28A 0.99
C28 H28B 0.99
C29 N3 1.483(2)
C29 H29A 0.99
C29 H29B 0.99
N1 Zn1 2.0350(13)
N2 H2 0.88
N3 Zn1 2.0804(13)
N3 H3D 0.92
N3 H3E 0.92
O1 Si1 1.6333(11)
O2 Si1 1.6507(11)
O3 Si1 1.6305(11)
O4 Si2 1.6441(11)
O5 Si2 1.6282(12)
O6 Si2 1.6304(12)
Si1 S1 2.0776(6)
Si2 S2 2.0771(6)
S1 Zn1 2.2813(4)
S2 Zn1 2.3005(4)

loop_
_geom_hbond_atom_site_label_D
_geom_hbond_atom_site_label_H
_geom_hbond_atom_site_label_A
_geom_hbond_site_symmetry_A
_geom_hbond_distance_DH
_geom_hbond_distance_HA
_geom_hbond_distance_DA
_geom_hbond_angle_DHA
N2 H2 S2 2_566 0.88 2.52 3.2481(14) 140.1
N2 H2 O6 2_566 0.88 2.57 3.355(2) 148.4
N3 H3D O4 . 0.92 2.24 3.0550(17) 146.9
N3 H3E O2 . 0.92 2.20 3.0592(17) 155.7
